data_5000308
_chemical_formula_moiety ?
_chemical_formula_sum 'C15 H23 Cl3 P2 Zr'
_chemical_formula_weight 462.877
_space_group_IT_number 61
_symmetry_cell_setting orthorhombic
_symmetry_space_group_name_Hall '-P 2bc 2ac'
_symmetry_space_group_name_H-M 'P c a b'
_cell_angle_alpha 90
_cell_angle_beta 90
_cell_angle_gamma 90
_cell_formula_units_Z 8
_cell_length_a 13.707(3)
_cell_length_b 14.459(4)
_cell_length_c 18.973(5)
_cell_measurement_reflns_used 33
_cell_measurement_temperature ?
_cell_measurement_theta_max 10.32
_cell_measurement_theta_min 8.6
_cell_volume 3760.1(17)
_diffrn_ambient_temperature ?
_diffrn_detector_area_resol_mean ?
_diffrn_measured_fraction_theta_full 0
_diffrn_measured_fraction_theta_max ?
_diffrn_measurement_device_type 'refurbished Picker diffractometer'
_diffrn_measurement_method '\q/2\q scans'
_diffrn_radiation_type 'Mo K\a'
_diffrn_radiation_wavelength 0.71069
_diffrn_reflns_av_R_equivalents 0.085
_diffrn_reflns_limit_h_max ?
_diffrn_reflns_limit_h_min ?
_diffrn_reflns_limit_k_max ?
_diffrn_reflns_limit_k_min ?
_diffrn_reflns_limit_l_max ?
_diffrn_reflns_limit_l_min ?
_diffrn_reflns_number 3429
_diffrn_reflns_theta_full 0
_diffrn_reflns_theta_max ?
_diffrn_reflns_theta_min ?
_diffrn_standards_decay_% ?
_diffrn_standards_interval_count ?
_diffrn_standards_number ?
_exptl_absorpt_coefficient_mu 1.1714
_exptl_absorpt_correction_T_max 0.893
_exptl_absorpt_correction_T_min 0.834
_exptl_absorpt_correction_type analytical
_exptl_absorpt_process_details Tompa
_exptl_crystal_colour ?
_exptl_crystal_density_diffrn 1.635
_exptl_crystal_density_meas ?
_exptl_crystal_density_method 'not measured'
_exptl_crystal_description ?
_exptl_crystal_F_000 1872
_exptl_crystal_size_max ?
_exptl_crystal_size_mid ?
_exptl_crystal_size_min ?
_refine_diff_density_max ?
_refine_diff_density_min ?
_refine_ls_abs_structure_details none
_refine_ls_abs_structure_Flack ?
_refine_ls_extinction_coef ?
_refine_ls_extinction_method none
_refine_ls_goodness_of_fit_ref 1.1607
_refine_ls_hydrogen_treatment ?
_refine_ls_matrix_type full
_refine_ls_number_parameters ?
_refine_ls_number_reflns ?
_refine_ls_R_factor_gt 0.0431
_refine_ls_shift/su_max 0.8311
_refine_ls_structure_factor_coef F
_refine_ls_weighting_details w^-1^=\s^2^(F)+(.04F)^2^
_refine_ls_weighting_scheme calc
_refine_ls_wR_factor_ref 0.0393
_reflns_number_gt 1643
_reflns_number_total 2456
_reflns_threshold_expression F^2^>2.33\s(F^2^)
_cod_original_formula_sum 'C15 H23 Cl3 P2 Zr1'
_cod_database_code 5000308

loop_
_symmetry_equiv_pos_as_xyz
x,y,z
1/2-x,y,1/2+z
1/2+x,1/2-y,z
-x,1/2-y,1/2+z
x,1/2+y,1/2-z
1/2-x,1/2+y,-z
1/2+x,-y,1/2-z
-x,-y,-z

loop_
_atom_site_label
_atom_site_type_symbol
_atom_site_fract_x
_atom_site_fract_y
_atom_site_fract_z
_atom_site_U_iso_or_equiv
_atom_site_adp_type
_atom_site_occupancy
_atom_site_disorder_group
_atom_site_disorder_assembly
ZR1 ZR 0.22756(6) 0.93431(6) 0.34527(4) 0.0141(3) Uani 1 0 .
CL2 C 0.32271(16) 1.06737(16) 0.39360(10) 0.0198(7) Uani 1 0 .
CL3 C 0.16923(16) 0.77503(15) 0.36188(11) 0.0195(7) Uani 1 0 .
CL4 C 0.06252(15) 1.00041(15) 0.36547(11) 0.0218(7) Uani 1 0 .
P5 P 0.20551(16) 0.92640(17) 0.48963(11) 0.0174(7) Uani 1 0 .
P6 P 0.38622(17) 0.83883(16) 0.39713(12) 0.0165(8) Uani 1 0 .
C7 C 0.1162(8) 0.8473(9) 0.5248(6) 0.031(4) Uani 1 0 .
C8 C 0.1781(8) 1.0333(7) 0.5356(5) 0.027(4) Uani 1 0 .
C9 C 0.3182(7) 0.8872(7) 0.5294(5) 0.021(3) Uani 1 0 .
C10 C 0.3618(8) 0.8075(6) 0.4895(5) 0.020(3) Uani 1 0 .
C11 C 0.5026(7) 0.8989(8) 0.4032(6) 0.027(3) Uani 1 0 .
C12 C 0.4146(8) 0.7310(7) 0.3559(5) 0.026(3) Uani 1 0 .
C13 C 0.1687(6) 0.9248(6) 0.2155(4) 0.016(3) Uani 1 0 .
C14 C 0.2059(8) 1.0147(7) 0.2308(5) 0.023(4) Uani 1 0 .
C15 C 0.3079(7) 1.0063(8) 0.2379(5) 0.025(4) Uani 1 0 .
C16 C 0.3348(7) 0.9124(7) 0.2357(5) 0.019(3) Uani 1 0 .
C17 C 0.2485(6) 0.8619(6) 0.2182(4) 0.016(3) Uani 1 0 .
C18 C 0.2334(8) 0.7691(7) 0.1985(5) 0.025(3) Uani 1 0 .
C19 C 0.1433(8) 0.7409(7) 0.1808(5) 0.025(4) Uani 1 0 .
C20 C 0.0619(8) 0.8024(7) 0.1815(5) 0.029(4) Uani 1 0 .
C21 C 0.0743(7) 0.8924(7) 0.2003(5) 0.022(3) Uani 1 0 .
H22 H 0.101(9) 0.852(7) 0.578(7) 0.066(11) Uiso 1 0 .
H23 H 0.065(8) 0.865(8) 0.516(6) 0.054(10) Uiso 1 0 .
H24 H 0.125(11) 0.785(9) 0.515(8) 0.103(7) Uiso 1 0 .
H25 H 0.226(11) 1.063(10) 0.525(8) 0.104(7) Uiso 1 0 .
H26 H 0.116(13) 1.063(11) 0.518(9) 0.136(7) Uiso 1 0 .
H27 H 0.163(11) 1.017(9) 0.587(8) 0.107(8) Uiso 1 0 .
H28 H 0.358(5) 0.940(5) 0.526(4) 0.000(12) Uiso 1 0 .
H29 H 0.303(8) 0.871(7) 0.578(6) 0.055(11) Uiso 1 0 .
H30 H 0.420(7) 0.783(6) 0.510(5) 0.028(12) Uiso 1 0 .
H31 H 0.319(7) 0.747(6) 0.483(4) 0.030(13) Uiso 1 0 .
H32 H 0.537(12) 0.911(10) 0.355(9) 0.120(8) Uiso 1 0 .
H33 H 0.490(9) 0.957(8) 0.427(6) 0.067(10) Uiso 1 0 .
H34 H 0.545(7) 0.871(6) 0.432(5) 0.031(12) Uiso 1 0 .
H35 H 0.360(8) 0.698(7) 0.347(6) 0.057(11) Uiso 1 0 .
H36 H 0.447(8) 0.731(7) 0.311(6) 0.050(12) Uiso 1 0 .
H37 H 0.457(10) 0.706(9) 0.372(7) 0.081(9) Uiso 1 0 .
H38 H 0.186(8) 1.056(7) 0.235(6) 0.040(10) Uiso 1 0 .
H39 H 0.354(8) 1.046(7) 0.252(6) 0.051(11) Uiso 1 0 .
H40 H 0.386(6) 0.898(6) 0.241(4) 0.012(11) Uiso 1 0 .
H41 H 0.279(8) 0.735(7) 0.200(5) 0.049(11) Uiso 1 0 .
H42 H 0.131(10) 0.697(8) 0.167(7) 0.071(9) Uiso 1 0 .
H43 H 0.010(6) 0.781(5) 0.163(4) 0.004(12) Uiso 1 0 .
H44 H 0.031(8) 0.925(7) 0.202(5) 0.039(11) Uiso 1 0 .

loop_
_atom_type_symbol
_atom_type_description
_atom_type_scat_dispersion_real
_atom_type_scat_dispersion_imag
_atom_type_scat_source
ZR Zr -2.965 0.56 'International Tables Vol. IV (1974) Table 2.2B'
CL Cl 0.132 0.159 'International Tables Vol. IV (1974) Table 2.2B'
P P 0.09 0.095 'International Tables Vol. IV (1974) Table 2.2B'
C C 0.002 0.002 'International Tables Vol. IV (1974) Table 2.2B'
H H 0 0 'International Tables Vol. IV (1974) Table 2.2B'
